data_2214294
loop_
_publ_author_name
'Mohammed H. Al-Douh'
'Shafida A. Hamid'
'Hasnah Osman'
'Shea-Lin Ng'
'Hoong-Kun Fun'

_publ_section_title
;
 (<i>R</i>)- and
 (<i>S</i>)-1-[2-(benzyloxy)-3-methoxyphenyl]-2,2,2-trichloroethyl
 benzenesulfonate
;
_journal_coeditor_code LH2396
_journal_issue 7
_journal_name_full 'Acta Crystallographica Section E'
_journal_page_first o3233
_journal_page_last o3233
_journal_paper_doi 10.1107/S1600536807027353
_journal_volume 63
_journal_year 2007
_chemical_formula_iupac 'C22 H19 Cl3 O5 S'
_chemical_formula_moiety 'C22 H19 Cl3 O5 S'
_chemical_formula_sum 'C22 H19 Cl3 O5 S'
_chemical_formula_weight 501.78
_chemical_name_systematic
;
(RS)-1-[2-(Benzyloxy)-3-methoxyphenyl]-2,2,2-trichloroethyl benzenesulfonate
;
_space_group_IT_number 14
_symmetry_cell_setting monoclinic
_symmetry_space_group_name_Hall '-P 2ybc'
_symmetry_space_group_name_H-M 'P 1 21/c 1'
_atom_sites_solution_hydrogens geom
_atom_sites_solution_primary direct
_atom_sites_solution_secondary difmap
_audit_creation_method SHELXL-97
_cell_angle_alpha 90.00
_cell_angle_beta 90.6700(10)
_cell_angle_gamma 90.00
_cell_formula_units_Z 4
_cell_length_a 8.16380(10)
_cell_length_b 8.85360(10)
_cell_length_c 30.7221(5)
_cell_measurement_reflns_used 6905
_cell_measurement_temperature 100.00(10)
_cell_measurement_theta_max 40.00
_cell_measurement_theta_min 1.33
_cell_volume 2220.41(5)
_computing_cell_refinement 'SAINT (Bruker, 2005)'
_computing_data_collection 'APEX2 (Bruker, 2005)'
_computing_data_reduction SAINT
_computing_molecular_graphics SHELXTL
_computing_publication_material
;
SHELXTL and PLATON (Spek, 2003)
;
_computing_structure_refinement SHELXTL
_computing_structure_solution 'SHELXTL (Sheldrick, 1998)'
_diffrn_ambient_temperature 100.00(10)
_diffrn_detector_area_resol_mean 8.33
_diffrn_measured_fraction_theta_full 0.994
_diffrn_measured_fraction_theta_max 0.994
_diffrn_measurement_device_type
;
Bruker SMART APEX II CCD area-detector
;
_diffrn_measurement_method \w
_diffrn_radiation_monochromator graphite
_diffrn_radiation_source 'fine-focus sealed tube'
_diffrn_radiation_type MoK\a
_diffrn_radiation_wavelength 0.71073
_diffrn_reflns_av_R_equivalents 0.0586
_diffrn_reflns_av_sigmaI/netI 0.0289
_diffrn_reflns_limit_h_max 14
_diffrn_reflns_limit_h_min -14
_diffrn_reflns_limit_k_max 16
_diffrn_reflns_limit_k_min -16
_diffrn_reflns_limit_l_max 54
_diffrn_reflns_limit_l_min -54
_diffrn_reflns_number 122837
_diffrn_reflns_theta_full 40.00
_diffrn_reflns_theta_max 40.00
_diffrn_reflns_theta_min 1.33
_diffrn_standards_number 0
_exptl_absorpt_coefficient_mu 0.539
_exptl_absorpt_correction_T_max 0.8580
_exptl_absorpt_correction_T_min 0.7791
_exptl_absorpt_correction_type multi-scan
_exptl_absorpt_process_details '(SADABS; Bruker, 2005)'
_exptl_crystal_colour Brown
_exptl_crystal_density_diffrn 1.501
_exptl_crystal_density_method 'not measured'
_exptl_crystal_description Block
_exptl_crystal_F_000 1032
_exptl_crystal_size_max 0.48
_exptl_crystal_size_mid 0.30
_exptl_crystal_size_min 0.29
_refine_diff_density_max 0.565
_refine_diff_density_min -0.554
_refine_ls_extinction_method none
_refine_ls_goodness_of_fit_ref 1.078
_refine_ls_hydrogen_treatment constr
_refine_ls_matrix_type full
_refine_ls_number_parameters 280
_refine_ls_number_reflns 13669
_refine_ls_number_restraints 0
_refine_ls_restrained_S_all 1.078
_refine_ls_R_factor_all 0.0519
_refine_ls_R_factor_gt 0.0398
_refine_ls_shift/su_max 0.000
_refine_ls_shift/su_mean 0.000
_refine_ls_structure_factor_coef Fsqd
_refine_ls_weighting_details 'calc w=1/[\s^2^(Fo^2^)+(0.0515P)^2^+0.5813P] where P=(Fo^2^+2Fc^2^)/3'
_refine_ls_weighting_scheme calc
_refine_ls_wR_factor_gt 0.0993
_refine_ls_wR_factor_ref 0.1084
_reflns_number_gt 11428
_reflns_number_total 13669
_reflns_threshold_expression I>2\s(I)
_cod_data_source_file lh2396.cif
_cod_data_source_block I
_cod_depositor_comments
;
The following automatic conversions were performed:
'_symmetry_cell_setting' value 'Monoclinic' changed to 'monoclinic'
according to '/home/saulius/struct/CIF-dictionaries/cif_core.dic'
dictionary named 'cif_core.dic' version 2.4.1 from 2010-06-29.

Automatic conversion script
Id: cif_fix_enum 1527 2010-12-29 10:47:43Z saulius 

The following automatic conversions were performed:

'_symmetry_cell_setting' value 'Monoclinic' changed to 'monoclinic'
according to /home/saulius/struct/CIF-dictionaries/cif_core.dic
dictionary named 'cif_core.dic' version 2.4.1 from 2010-06-29.

Automatic conversion script
Id: cif_fix_values 1715 2011-07-08 13:25:40Z adriana 
;
_cod_original_sg_symbol_H-M 'P 21/c'
_cod_database_code 2214294
_cod_database_fobs_code 2214294

loop_
_symmetry_equiv_pos_as_xyz
'x, y, z'
'-x, y+1/2, -z+1/2'
'-x, -y, -z'
'x, -y-1/2, z-1/2'

loop_
_atom_site_type_symbol
_atom_site_label
_atom_site_fract_x
_atom_site_fract_y
_atom_site_fract_z
_atom_site_U_iso_or_equiv
_atom_site_adp_type
_atom_site_calc_flag
_atom_site_refinement_flags
_atom_site_occupancy
Cl Cl1 0.11494(3) -0.07303(2) 0.165654(7) 0.01782(4) Uani d . 1
Cl Cl2 0.00495(3) -0.10166(3) 0.076490(8) 0.02106(5) Uani d . 1
Cl Cl3 0.31730(3) -0.22595(2) 0.103131(9) 0.02324(5) Uani d . 1
S S1 0.29746(3) 0.21264(2) 0.024940(7) 0.01523(4) Uani d . 1
O O1 0.22120(8) 0.28423(7) 0.17014(2) 0.01422(10) Uani d . 1
O O2 0.46726(9) 0.36777(8) 0.22307(2) 0.01929(12) Uani d . 1
O O3 0.17049(9) 0.30958(8) 0.04024(3) 0.02068(13) Uani d . 1
O O4 0.28924(10) 0.14939(9) -0.01775(2) 0.02280(14) Uani d . 1
O O5 0.30691(8) 0.06705(7) 0.05561(2) 0.01599(11) Uani d . 1
C C1 -0.07517(13) 0.55311(13) 0.15528(4) 0.02359(18) Uani d . 1
H H1A -0.0895 0.5219 0.1266 0.028 Uiso calc R 1
C C2 -0.19809(13) 0.63606(15) 0.17555(4) 0.0284(2) Uani d . 1
H H2A -0.2939 0.6600 0.1604 0.034 Uiso calc R 1
C C3 -0.17691(13) 0.68252(12) 0.21830(4) 0.02419(18) Uani d . 1
H H3A -0.2575 0.7397 0.2317 0.029 Uiso calc R 1
C C4 -0.03532(12) 0.64364(11) 0.24112(3) 0.02053(15) Uani d . 1
H H4A -0.0221 0.6733 0.2700 0.025 Uiso calc R 1
C C5 0.08666(12) 0.56058(10) 0.22100(3) 0.01755(14) Uani d . 1
H H5A 0.1808 0.5340 0.2365 0.021 Uiso calc R 1
C C6 0.06841(11) 0.51685(9) 0.17762(3) 0.01539(13) Uani d . 1
C C7 0.20611(11) 0.43904(9) 0.15479(3) 0.01698(14) Uani d . 1
H H7A 0.1853 0.4394 0.1236 0.020 Uiso calc R 1
H H7B 0.3077 0.4928 0.1604 0.020 Uiso calc R 1
C C8 0.37519(10) 0.22610(9) 0.16305(3) 0.01354(12) Uani d . 1
C C9 0.50575(11) 0.26899(10) 0.19070(3) 0.01604(13) Uani d . 1
C C10 0.66156(11) 0.21106(12) 0.18355(3) 0.02081(16) Uani d . 1
H H10A 0.7487 0.2396 0.2015 0.025 Uiso calc R 1
C C11 0.68675(12) 0.11023(13) 0.14943(4) 0.02258(17) Uani d . 1
H H11A 0.7913 0.0725 0.1446 0.027 Uiso calc R 1
C C12 0.55826(11) 0.06541(11) 0.12253(3) 0.01892(15) Uani d . 1
H H12A 0.5765 -0.0024 0.1000 0.023 Uiso calc R 1
C C13 0.40090(10) 0.12277(9) 0.12947(3) 0.01413(12) Uani d . 1
C C14 0.25789(10) 0.07970(9) 0.10057(3) 0.01380(12) Uani d . 1
H H14A 0.1740 0.1585 0.1027 0.017 Uiso calc R 1
C C15 0.17828(11) -0.07436(9) 0.11099(3) 0.01580(13) Uani d . 1
C C16 0.48763(10) 0.30045(10) 0.03280(3) 0.01484(12) Uani d . 1
C C17 0.62592(12) 0.23099(11) 0.01579(3) 0.02071(16) Uani d . 1
H H17A 0.6174 0.1392 0.0012 0.025 Uiso calc R 1
C C18 0.77654(12) 0.30144(14) 0.02105(4) 0.02500(19) Uani d . 1
H H18A 0.8705 0.2563 0.0102 0.030 Uiso calc R 1
C C19 0.78741(12) 0.43929(13) 0.04253(3) 0.02332(18) Uani d . 1
H H19A 0.8886 0.4867 0.0456 0.028 Uiso calc R 1
C C20 0.64852(13) 0.50693(11) 0.05949(3) 0.02105(16) Uani d . 1
H H20A 0.6572 0.5987 0.0741 0.025 Uiso calc R 1
C C21 0.49626(11) 0.43739(10) 0.05464(3) 0.01730(14) Uani d . 1
H H21A 0.4025 0.4818 0.0658 0.021 Uiso calc R 1
C C22 0.58060(14) 0.37768(13) 0.25894(4) 0.02435(18) Uani d . 1
H H22D 0.5348 0.4396 0.2814 0.037 Uiso calc R 1
H H22A 0.6812 0.4217 0.2492 0.037 Uiso calc R 1
H H22B 0.6017 0.2784 0.2702 0.037 Uiso calc R 1

loop_
_atom_site_aniso_label
_atom_site_aniso_U_11
_atom_site_aniso_U_22
_atom_site_aniso_U_33
_atom_site_aniso_U_12
_atom_site_aniso_U_13
_atom_site_aniso_U_23
Cl1 0.01973(9) 0.02031(9) 0.01344(8) -0.00148(6) 0.00140(6) 0.00146(6)
Cl2 0.02243(9) 0.02403(10) 0.01665(9) -0.00575(7) -0.00262(7) -0.00215(7)
Cl3 0.02823(11) 0.01416(8) 0.02746(12) 0.00426(7) 0.00600(8) 0.00013(7)
S1 0.01562(8) 0.01714(8) 0.01288(8) -0.00106(6) -0.00157(6) 0.00127(6)
O1 0.0144(2) 0.0128(2) 0.0155(3) 0.00084(18) 0.00208(19) 0.00006(18)
O2 0.0198(3) 0.0225(3) 0.0155(3) -0.0023(2) -0.0018(2) -0.0046(2)
O3 0.0156(3) 0.0211(3) 0.0253(3) 0.0028(2) 0.0002(2) 0.0051(2)
O4 0.0285(3) 0.0269(3) 0.0130(3) -0.0073(3) -0.0038(2) 0.0000(2)
O5 0.0213(3) 0.0150(2) 0.0118(2) 0.0006(2) 0.0021(2) -0.00034(19)
C1 0.0204(4) 0.0302(4) 0.0200(4) 0.0046(3) -0.0034(3) -0.0051(3)
C2 0.0185(4) 0.0368(5) 0.0298(5) 0.0079(4) -0.0020(3) -0.0040(4)
C3 0.0205(4) 0.0255(4) 0.0267(5) 0.0044(3) 0.0071(3) -0.0024(4)
C4 0.0240(4) 0.0204(4) 0.0173(4) 0.0002(3) 0.0061(3) -0.0024(3)
C5 0.0201(3) 0.0179(3) 0.0147(3) 0.0018(3) 0.0014(3) -0.0003(3)
C6 0.0171(3) 0.0142(3) 0.0149(3) 0.0011(2) 0.0014(2) -0.0009(2)
C7 0.0208(3) 0.0141(3) 0.0162(3) 0.0024(2) 0.0039(3) 0.0014(2)
C8 0.0134(3) 0.0141(3) 0.0131(3) 0.0005(2) 0.0010(2) 0.0001(2)
C9 0.0160(3) 0.0177(3) 0.0144(3) -0.0020(2) -0.0002(2) -0.0002(3)
C10 0.0149(3) 0.0277(4) 0.0198(4) -0.0006(3) -0.0018(3) -0.0005(3)
C11 0.0149(3) 0.0304(4) 0.0224(4) 0.0045(3) 0.0002(3) -0.0013(3)
C12 0.0164(3) 0.0225(4) 0.0179(4) 0.0045(3) 0.0014(3) -0.0017(3)
C13 0.0140(3) 0.0151(3) 0.0132(3) 0.0012(2) 0.0005(2) -0.0001(2)
C14 0.0157(3) 0.0137(3) 0.0119(3) 0.0009(2) 0.0006(2) -0.0005(2)
C15 0.0180(3) 0.0150(3) 0.0144(3) 0.0001(2) 0.0008(2) -0.0006(2)
C16 0.0151(3) 0.0166(3) 0.0129(3) 0.0003(2) 0.0003(2) -0.0002(2)
C17 0.0181(3) 0.0229(4) 0.0211(4) 0.0028(3) 0.0017(3) -0.0050(3)
C18 0.0159(4) 0.0355(5) 0.0237(5) 0.0022(3) 0.0019(3) -0.0039(4)
C19 0.0180(4) 0.0332(5) 0.0188(4) -0.0057(3) -0.0016(3) 0.0005(3)
C20 0.0234(4) 0.0220(4) 0.0177(4) -0.0050(3) -0.0010(3) -0.0021(3)
C21 0.0184(3) 0.0173(3) 0.0162(3) 0.0000(3) 0.0012(3) -0.0017(3)
C22 0.0254(4) 0.0290(4) 0.0186(4) -0.0060(3) -0.0055(3) -0.0040(3)

loop_
_atom_type_symbol
_atom_type_description
_atom_type_scat_dispersion_real
_atom_type_scat_dispersion_imag
_atom_type_scat_source
C C 0.0033 0.0016 'International Tables Vol C Tables 4.2.6.8 and 6.1.1.4'
H H 0.0000 0.0000 'International Tables Vol C Tables 4.2.6.8 and 6.1.1.4'
O O 0.0106 0.0060 'International Tables Vol C Tables 4.2.6.8 and 6.1.1.4'
S S 0.1246 0.1234 'International Tables Vol C Tables 4.2.6.8 and 6.1.1.4'
Cl Cl 0.1484 0.1585 'International Tables Vol C Tables 4.2.6.8 and 6.1.1.4'

loop_
_geom_angle_atom_site_label_1
_geom_angle_atom_site_label_2
_geom_angle_atom_site_label_3
_geom_angle
O4 S1 O3 120.76(5)
O4 S1 O5 103.11(4)
O3 S1 O5 108.70(4)
O4 S1 C16 109.46(4)
O3 S1 C16 109.47(4)
O5 S1 C16 103.90(4)
C8 O1 C7 112.01(7)
C9 O2 C22 116.60(8)
C14 O5 S1 119.24(5)
C6 C1 C2 120.53(10)
C6 C1 H1A 119.7
C2 C1 H1A 119.7
C3 C2 C1 119.79(10)
C3 C2 H2A 120.1
C1 C2 H2A 120.1
C2 C3 C4 119.94(9)
C2 C3 H3A 120.0
C4 C3 H3A 120.0
C3 C4 C5 120.25(9)
C3 C4 H4A 119.9
C5 C4 H4A 119.9
C4 C5 C6 120.21(9)
C4 C5 H5A 119.9
C6 C5 H5A 119.9
C1 C6 C5 119.23(8)
C1 C6 C7 120.53(8)
C5 C6 C7 120.16(8)
O1 C7 C6 110.03(7)
O1 C7 H7A 109.7
C6 C7 H7A 109.7
O1 C7 H7B 109.7
C6 C7 H7B 109.7
H7A C7 H7B 108.2
O1 C8 C13 120.44(7)
O1 C8 C9 119.32(7)
C13 C8 C9 120.22(8)
O2 C9 C10 124.78(8)
O2 C9 C8 115.71(8)
C10 C9 C8 119.51(8)
C9 C10 C11 119.87(9)
C9 C10 H10A 120.1
C11 C10 H10A 120.1
C12 C11 C10 120.97(9)
C12 C11 H11A 119.5
C10 C11 H11A 119.5
C11 C12 C13 119.66(9)
C11 C12 H12A 120.2
C13 C12 H12A 120.2
C8 C13 C12 119.76(8)
C8 C13 C14 118.60(7)
C12 C13 C14 121.61(8)
O5 C14 C13 111.16(7)
O5 C14 C15 104.53(6)
C13 C14 C15 115.20(7)
O5 C14 H14A 108.6
C13 C14 H14A 108.6
C15 C14 H14A 108.6
C14 C15 Cl1 108.66(6)
C14 C15 Cl2 109.32(6)
Cl1 C15 Cl2 109.21(5)
C14 C15 Cl3 111.58(6)
Cl1 C15 Cl3 109.24(5)
Cl2 C15 Cl3 108.80(5)
C21 C16 C17 122.05(8)
C21 C16 S1 119.66(7)
C17 C16 S1 118.27(7)
C18 C17 C16 118.63(9)
C18 C17 H17A 120.7
C16 C17 H17A 120.7
C17 C18 C19 120.14(9)
C17 C18 H18A 119.9
C19 C18 H18A 119.9
C20 C19 C18 120.58(9)
C20 C19 H19A 119.7
C18 C19 H19A 119.7
C19 C20 C21 120.03(9)
C19 C20 H20A 120.0
C21 C20 H20A 120.0
C16 C21 C20 118.56(8)
C16 C21 H21A 120.7
C20 C21 H21A 120.7
O2 C22 H22D 109.5
O2 C22 H22A 109.5
H22D C22 H22A 109.5
O2 C22 H22B 109.5
H22D C22 H22B 109.5
H22A C22 H22B 109.5

loop_
_geom_bond_atom_site_label_1
_geom_bond_atom_site_label_2
_geom_bond_distance
Cl1 C15 1.7631(9)
Cl2 C15 1.7745(9)
Cl3 C15 1.7759(9)
S1 O4 1.4270(8)
S1 O3 1.4295(8)
S1 O5 1.5981(7)
S1 C16 1.7505(9)
O1 C8 1.3781(10)
O1 C7 1.4541(10)
O2 C9 1.3638(11)
O2 C22 1.4333(12)
O5 C14 1.4469(11)
C1 C6 1.3890(13)
C1 C2 1.3961(15)
C1 H1A 0.9300
C2 C3 1.3851(17)
C2 H2A 0.9300
C3 C4 1.3882(16)
C3 H3A 0.9300
C4 C5 1.3887(13)
C4 H4A 0.9300
C5 C6 1.3942(13)
C5 H5A 0.9300
C6 C7 1.4996(12)
C7 H7A 0.9700
C7 H7B 0.9700
C8 C13 1.3964(12)
C8 C9 1.4074(12)
C9 C10 1.3913(13)
C10 C11 1.3940(15)
C10 H10A 0.9300
C11 C12 1.3857(14)
C11 H11A 0.9300
C12 C13 1.4001(12)
C12 H12A 0.9300
C13 C14 1.5075(12)
C14 C15 1.5460(12)
C14 H14A 0.9800
C16 C21 1.3871(12)
C16 C17 1.3928(13)
C17 C18 1.3866(15)
C17 H17A 0.9300
C18 C19 1.3897(16)
C18 H18A 0.9300
C19 C20 1.3891(15)
C19 H19A 0.9300
C20 C21 1.3936(13)
C20 H20A 0.9300
C21 H21A 0.9300
C22 H22D 0.9600
C22 H22A 0.9600
C22 H22B 0.9600

loop_
_geom_hbond_atom_site_label_D
_geom_hbond_atom_site_label_H
_geom_hbond_atom_site_label_A
_geom_hbond_site_symmetry_A
_geom_hbond_distance_DH
_geom_hbond_distance_HA
_geom_hbond_distance_DA
_geom_hbond_angle_DHA
_geom_hbond_publ_flag
C7 H7B O2 1_555 0.97 2.56 3.0400(10) 110 y
C14 H14A O1 1_555 0.98 2.38 2.8200(10) 107 y
C14 H14A O3 1_555 0.98 2.34 2.8380(10) 111 y
C21 H21A O3 1_555 0.93 2.55 2.9190(10) 104 y
C3 H3A O2 2_555 0.93 2.49 3.4140(10) 172 y

loop_
_geom_torsion_atom_site_label_1
_geom_torsion_atom_site_label_2
_geom_torsion_atom_site_label_3
_geom_torsion_atom_site_label_4
_geom_torsion
O4 S1 O5 C14 -157.73(6)
O3 S1 O5 C14 -28.44(7)
C16 S1 O5 C14 88.06(7)
C6 C1 C2 C3 -0.05(19)
C1 C2 C3 C4 -1.44(18)
C2 C3 C4 C5 1.17(16)
C3 C4 C5 C6 0.59(15)
C2 C1 C6 C5 1.79(16)
C2 C1 C6 C7 -174.91(10)
C4 C5 C6 C1 -2.06(14)
C4 C5 C6 C7 174.65(8)
C8 O1 C7 C6 -157.96(7)
C1 C6 C7 O1 -109.63(10)
C5 C6 C7 O1 73.71(10)
C7 O1 C8 C13 -104.57(9)
C7 O1 C8 C9 77.03(10)
C22 O2 C9 C10 -18.96(14)
C22 O2 C9 C8 161.48(8)
O1 C8 C9 O2 -0.15(12)
C13 C8 C9 O2 -178.55(8)
O1 C8 C9 C10 -179.73(8)
C13 C8 C9 C10 1.86(13)
O2 C9 C10 C11 179.85(9)
C8 C9 C10 C11 -0.61(15)
C9 C10 C11 C12 -0.52(16)
C10 C11 C12 C13 0.41(16)
O1 C8 C13 C12 179.63(8)
C9 C8 C13 C12 -1.98(13)
O1 C8 C13 C14 1.60(12)
C9 C8 C13 C14 179.98(8)
C11 C12 C13 C8 0.85(14)
C11 C12 C13 C14 178.82(9)
S1 O5 C14 C13 -89.91(7)
S1 O5 C14 C15 145.20(6)
C8 C13 C14 O5 140.16(8)
C12 C13 C14 O5 -37.83(11)
C8 C13 C14 C15 -101.19(9)
C12 C13 C14 C15 80.81(11)
O5 C14 C15 Cl1 179.41(5)
C13 C14 C15 Cl1 57.13(8)
O5 C14 C15 Cl2 -61.48(7)
C13 C14 C15 Cl2 176.24(6)
O5 C14 C15 Cl3 58.91(7)
C13 C14 C15 Cl3 -63.37(9)
O4 S1 C16 C21 139.64(8)
O3 S1 C16 C21 5.19(9)
O5 S1 C16 C21 -110.77(7)
O4 S1 C16 C17 -38.88(9)
O3 S1 C16 C17 -173.33(8)
O5 S1 C16 C17 70.71(8)
C21 C16 C17 C18 0.15(15)
S1 C16 C17 C18 178.62(8)
C16 C17 C18 C19 -0.67(16)
C17 C18 C19 C20 0.96(17)
C18 C19 C20 C21 -0.70(16)
C17 C16 C21 C20 0.11(14)
S1 C16 C21 C20 -178.35(7)
C19 C20 C21 C16 0.17(15)
